data_4076425
loop_
_publ_author_name
'MacDougall, Tiffany J.'
'Samant, Rahul G.'
'Trepanier, Steven J.'
'Ferguson, Michael J.'
'McDonald, Robert'
'Cowie, Martin'

_publ_section_title
;
 Geminal Carbon--Hydrogen Bond Activation in Cumulenes Promoted by
 Adjacent Iridium/Ruthenium Centers
;
_journal_issue 5
_journal_name_full Organometallics
_journal_page_first 1857
_journal_paper_doi 10.1021/om201201h
_journal_volume 31
_journal_year 2012
_chemical_formula_moiety 'C57 H48 Ir O4 P4 Ru, C F3 O3 S, 0.5(C H2 Cl2), C4 H10 O'
_chemical_formula_sum 'C62.5 H59 Cl F3 Ir O8 P4 Ru S'
_chemical_formula_weight 1479.76
_chemical_name_systematic
;
 ?
;
_space_group_IT_number 15
_symmetry_cell_setting monoclinic
_symmetry_space_group_name_Hall '-C 2yc'
_symmetry_space_group_name_H-M 'C 1 2/c 1'
_atom_sites_solution_hydrogens geom
_atom_sites_solution_primary direct
_atom_sites_solution_secondary difmap
_audit_creation_method SHELXL-97
_cell_angle_alpha 90.00
_cell_angle_beta 96.598(2)
_cell_angle_gamma 90.00
_cell_formula_units_Z 8
_cell_length_a 34.714(3)
_cell_length_b 17.3092(14)
_cell_length_c 20.5712(17)
_cell_measurement_reflns_used 5502
_cell_measurement_temperature 193(2)
_cell_measurement_theta_max 26.246
_cell_measurement_theta_min 2.434
_cell_volume 12278.8(18)
_computing_cell_refinement 'Bruker SAINT (Bruker, 1997)'
_computing_data_collection 'Bruker SMART (Bruker, 1997)'
_computing_data_reduction 'Bruker SAINT (Bruker, 1997)'
_computing_molecular_graphics 'Bruker SHELXTL (Bruker, 1997)'
_computing_publication_material 'Bruker SHELXTL (Bruker, 1997)'
_computing_structure_refinement 'SHELXL-97 (Sheldrick, 1997)'
_computing_structure_solution 'SHELXS-97 (Sheldrick, 1990)'
_diffrn_ambient_temperature 193(2)
_diffrn_detector_area_resol_mean 8.192
_diffrn_measured_fraction_theta_full 0.998
_diffrn_measured_fraction_theta_max 0.998
_diffrn_measurement_device_type 'Bruker PLATFORM diffractometer/SMART 1000 CCD area detector'
_diffrn_measurement_method '\w scans'
_diffrn_radiation_monochromator graphite
_diffrn_radiation_source 'fine-focus sealed tube'
_diffrn_radiation_type MoK\a
_diffrn_radiation_wavelength 0.71073
_diffrn_reflns_av_R_equivalents 0.0531
_diffrn_reflns_av_sigmaI/netI 0.0505
_diffrn_reflns_limit_h_max 43
_diffrn_reflns_limit_h_min -43
_diffrn_reflns_limit_k_max 21
_diffrn_reflns_limit_k_min -21
_diffrn_reflns_limit_l_max 25
_diffrn_reflns_limit_l_min -25
_diffrn_reflns_number 46539
_diffrn_reflns_theta_full 26.39
_diffrn_reflns_theta_max 26.39
_diffrn_reflns_theta_min 1.18
_diffrn_standards_decay_% 0
_diffrn_standards_interval_time 0
_diffrn_standards_number 0
_exptl_absorpt_coefficient_mu 2.656
_exptl_absorpt_correction_T_max 0.6915
_exptl_absorpt_correction_T_min 0.4837
_exptl_absorpt_correction_type multi-scan
_exptl_absorpt_process_details 'SADABS (Sheldrick, 1996)'
_exptl_crystal_colour orange
_exptl_crystal_density_diffrn 1.601
_exptl_crystal_density_method 'not measured'
_exptl_crystal_description block
_exptl_crystal_F_000 5912
_exptl_crystal_size_max 0.32
_exptl_crystal_size_mid 0.24
_exptl_crystal_size_min 0.15
_platon_squeeze_details
;
 Attempts to refine peaks of residual electron density as partially
 occupied/disordered solvent dichloromethane and diethylether molecules
 were unsuccessful. The data were corrected for disordered electron
 density through use of the SQUEEZE procedure as implemented in PLATON.
 A total solvent accessible void volume of 1885.2 A3 and electron count
 of 685.4 electons were found, consistent with an additional 1
 equivalent of diethylether and 0.5 equivalents of dichloromethane
 molecules per asymmetic unit.
;
_refine_diff_density_max 1.849
_refine_diff_density_min -1.137
_refine_diff_density_rms 0.143
_refine_ls_extinction_method none
_refine_ls_goodness_of_fit_ref 1.003
_refine_ls_hydrogen_treatment constr
_refine_ls_matrix_type full
_refine_ls_number_parameters 704
_refine_ls_number_reflns 12566
_refine_ls_number_restraints 19
_refine_ls_restrained_S_all 1.002
_refine_ls_R_factor_all 0.0669
_refine_ls_R_factor_gt 0.0416
_refine_ls_shift/su_max 0.003
_refine_ls_shift/su_mean 0.000
_refine_ls_structure_factor_coef Fsqd
_refine_ls_weighting_details 'calc w=1/[\s^2^(Fo^2^)+(0.0645P)^2^+0.0000P] where P=(Fo^2^+2Fc^2^)/3'
_refine_ls_weighting_scheme calc
_refine_ls_wR_factor_gt 0.1005
_refine_ls_wR_factor_ref 0.1103
_reflns_number_gt 8816
_reflns_number_total 12566
_reflns_threshold_expression I>2\s(I)
_cod_data_source_file om201201h_si_001.cif
_cod_data_source_block 2-CF3SO3
_cod_depositor_comments
;
The following automatic conversions were performed:

'_symmetry_cell_setting' value 'Monoclinic' changed to 'monoclinic'
according to /home/saulius/struct/CIF-dictionaries/cif_core.dic
dictionary named 'cif_core.dic' version 2.4.1 from 2010-06-29.

Automatic conversion script
Id: cif_fix_values 1715 2011-07-08 13:25:40Z adriana 
;
_cod_original_sg_symbol_H-M 'C 2/c'
_cod_database_code 4076425

loop_
_symmetry_equiv_pos_as_xyz
'x, y, z'
'-x, y, -z+1/2'
'x+1/2, y+1/2, z'
'-x+1/2, y+1/2, -z+1/2'
'-x, -y, -z'
'x, -y, z-1/2'
'-x+1/2, -y+1/2, -z'
'x+1/2, -y+1/2, z-1/2'

loop_
_atom_site_label
_atom_site_type_symbol
_atom_site_fract_x
_atom_site_fract_y
_atom_site_fract_z
_atom_site_U_iso_or_equiv
_atom_site_adp_type
_atom_site_occupancy
_atom_site_symmetry_multiplicity
_atom_site_calc_flag
_atom_site_refinement_flags
_atom_site_disorder_assembly
_atom_site_disorder_group
Ir Ir 0.121277(5) 0.384738(11) -0.013820(10) 0.03123(7) Uani 1 1 d . . .
Ru Ru 0.147788(10) 0.37840(2) 0.12645(2) 0.02690(10) Uani 1 1 d . . .
P1 P 0.17723(4) 0.44433(7) -0.04136(6) 0.0298(3) Uani 1 1 d . . .
P2 P 0.20098(4) 0.45902(7) 0.10521(6) 0.0293(3) Uani 1 1 d . . .
P3 P 0.08008(4) 0.27884(7) -0.01465(7) 0.0353(3) Uani 1 1 d . . .
P4 P 0.09894(4) 0.28192(7) 0.13383(7) 0.0325(3) Uani 1 1 d . . .
O1 O 0.06992(13) 0.4644(3) -0.1232(2) 0.0629(12) Uani 1 1 d . . .
O2 O 0.08749(10) 0.5014(2) 0.06674(18) 0.0427(9) Uani 1 1 d . . .
O3 O 0.12957(13) 0.4714(3) 0.2467(2) 0.0621(12) Uani 1 1 d . . .
O4 O 0.20277(11) 0.2812(2) 0.21943(19) 0.0443(9) Uani 1 1 d . . .
C1 C 0.08855(16) 0.4375(3) -0.0787(3) 0.0404(13) Uani 1 1 d . . .
C2 C 0.10831(14) 0.4490(3) 0.0613(3) 0.0341(12) Uani 1 1 d . . .
C3 C 0.13474(14) 0.4393(3) 0.2004(3) 0.0364(12) Uani 1 1 d . . .
C4 C 0.18254(14) 0.3166(3) 0.1831(3) 0.0302(11) Uani 1 1 d . . .
C5 C 0.16030(13) 0.3151(3) 0.0419(2) 0.0276(10) Uani 1 1 d . . .
C6 C 0.18473(14) 0.2564(3) 0.0366(3) 0.0364(12) Uani 1 1 d . . .
H6 H 0.1989 0.2384 0.0759 0.044 Uiso 1 1 calc R . .
C7 C 0.19194(16) 0.2168(3) -0.0241(3) 0.0475(14) Uani 1 1 d . . .
H7A H 0.1878 0.1612 -0.0194 0.057 Uiso 1 1 calc R . .
H7B H 0.2187 0.2263 -0.0328 0.057 Uiso 1 1 calc R . .
H7C H 0.1741 0.2366 -0.0607 0.057 Uiso 1 1 calc R . .
C10 C 0.21703(14) 0.4404(3) 0.0249(2) 0.0313(11) Uani 1 1 d . . .
H10A H 0.2369 0.4791 0.0166 0.038 Uiso 1 1 calc R . .
H10B H 0.2293 0.3887 0.0253 0.038 Uiso 1 1 calc R . .
C11 C 0.17464(14) 0.5450(3) -0.0674(3) 0.0333(11) Uani 1 1 d . . .
C12 C 0.20416(17) 0.5763(3) -0.0997(3) 0.0466(14) Uani 1 1 d . . .
H12 H 0.2256 0.5448 -0.1075 0.056 Uiso 1 1 calc R . .
C13 C 0.20285(18) 0.6523(3) -0.1205(3) 0.0512(15) Uani 1 1 d . . .
H13 H 0.2231 0.6727 -0.1427 0.061 Uiso 1 1 calc R . .
C14 C 0.17216(19) 0.6978(3) -0.1089(3) 0.0571(17) Uani 1 1 d . . .
H14 H 0.1711 0.7500 -0.1231 0.069 Uiso 1 1 calc R . .
C15 C 0.14271(19) 0.6683(3) -0.0768(4) 0.0605(18) Uani 1 1 d . . .
H15 H 0.1216 0.7004 -0.0689 0.073 Uiso 1 1 calc R . .
C16 C 0.14372(16) 0.5922(3) -0.0561(3) 0.0448(14) Uani 1 1 d . . .
H16 H 0.1233 0.5722 -0.0341 0.054 Uiso 1 1 calc R . .
C20 C 0.08986(15) 0.2221(3) 0.0599(3) 0.0382(13) Uani 1 1 d . . .
H20A H 0.1127 0.1889 0.0564 0.046 Uiso 1 1 calc R . .
H20B H 0.0674 0.1879 0.0642 0.046 Uiso 1 1 calc R . .
C21 C 0.19646(15) 0.3973(3) -0.1095(2) 0.0338(11) Uani 1 1 d . . .
C22 C 0.23574(16) 0.3929(3) -0.1159(3) 0.0408(13) Uani 1 1 d . . .
H22 H 0.2542 0.4129 -0.0825 0.049 Uiso 1 1 calc R . .
C23 C 0.24814(18) 0.3591(3) -0.1714(3) 0.0500(15) Uani 1 1 d . . .
H23 H 0.2751 0.3557 -0.1752 0.060 Uiso 1 1 calc R . .
C24 C 0.2220(2) 0.3308(4) -0.2206(3) 0.0539(16) Uani 1 1 d . . .
H24 H 0.2307 0.3092 -0.2587 0.065 Uiso 1 1 calc R . .
C25 C 0.1831(2) 0.3337(4) -0.2143(3) 0.0563(16) Uani 1 1 d . . .
H25 H 0.1648 0.3131 -0.2477 0.068 Uiso 1 1 calc R . .
C26 C 0.17051(17) 0.3669(3) -0.1589(3) 0.0452(14) Uani 1 1 d . . .
H26 H 0.1435 0.3688 -0.1549 0.054 Uiso 1 1 calc R . .
C31 C 0.19738(15) 0.5643(3) 0.1052(2) 0.0335(11) Uani 1 1 d . . .
C32 C 0.16398(17) 0.6027(3) 0.1182(3) 0.0405(13) Uani 1 1 d . . .
H32 H 0.1424 0.5744 0.1301 0.049 Uiso 1 1 calc R . .
C33 C 0.1623(2) 0.6837(3) 0.1135(3) 0.0545(16) Uani 1 1 d . . .
H33 H 0.1395 0.7101 0.1226 0.065 Uiso 1 1 calc R . .
C34 C 0.1934(2) 0.7251(3) 0.0958(3) 0.0635(19) Uani 1 1 d . . .
H34 H 0.1921 0.7798 0.0925 0.076 Uiso 1 1 calc R . .
C35 C 0.2263(2) 0.6869(4) 0.0832(3) 0.0631(19) Uani 1 1 d . . .
H35 H 0.2476 0.7152 0.0704 0.076 Uiso 1 1 calc R . .
C36 C 0.22880(18) 0.6073(3) 0.0889(3) 0.0498(15) Uani 1 1 d . . .
H36 H 0.2522 0.5819 0.0816 0.060 Uiso 1 1 calc R . .
C41 C 0.24380(13) 0.4406(3) 0.1632(2) 0.0307(11) Uani 1 1 d . . .
C42 C 0.24403(17) 0.4655(3) 0.2266(3) 0.0477(14) Uani 1 1 d . . .
H42 H 0.2234 0.4970 0.2380 0.057 Uiso 1 1 calc R . .
C43 C 0.27387(17) 0.4452(4) 0.2744(3) 0.0548(16) Uani 1 1 d . . .
H43 H 0.2735 0.4620 0.3183 0.066 Uiso 1 1 calc R . .
C44 C 0.30391(18) 0.4008(3) 0.2577(3) 0.0502(15) Uani 1 1 d . . .
H44 H 0.3243 0.3863 0.2902 0.060 Uiso 1 1 calc R . .
C45 C 0.30454(19) 0.3775(4) 0.1947(4) 0.065(2) Uani 1 1 d . . .
H45 H 0.3255 0.3471 0.1834 0.078 Uiso 1 1 calc R . .
C46 C 0.27480(18) 0.3976(4) 0.1469(3) 0.0575(17) Uani 1 1 d . . .
H46 H 0.2758 0.3819 0.1029 0.069 Uiso 1 1 calc R . .
C51 C 0.02768(14) 0.2959(3) -0.0212(3) 0.0446(14) Uani 1 1 d . . .
C52 C 0.01339(16) 0.3673(3) -0.0068(3) 0.0481(15) Uani 1 1 d . . .
H52 H 0.0308 0.4089 0.0042 0.058 Uiso 1 1 calc R . .
C53 C -0.02614(18) 0.3787(4) -0.0085(4) 0.0642(19) Uani 1 1 d . . .
H53 H -0.0359 0.4278 0.0024 0.077 Uiso 1 1 calc R . .
C54 C -0.05117(19) 0.3191(5) -0.0258(4) 0.076(2) Uani 1 1 d . . .
H54 H -0.0783 0.3272 -0.0277 0.091 Uiso 1 1 calc R . .
C55 C -0.03731(19) 0.2479(5) -0.0405(4) 0.083(2) Uani 1 1 d . . .
H55 H -0.0549 0.2068 -0.0525 0.100 Uiso 1 1 calc R . .
C56 C 0.00212(17) 0.2358(4) -0.0378(4) 0.0631(19) Uani 1 1 d . . .
H56 H 0.0117 0.1862 -0.0473 0.076 Uiso 1 1 calc R . .
C61 C 0.08452(16) 0.2106(3) -0.0812(3) 0.0418(13) Uani 1 1 d . . .
C62 C 0.0952(2) 0.1359(4) -0.0723(4) 0.066(2) Uani 1 1 d . . .
H62 H 0.1012 0.1164 -0.0291 0.079 Uiso 1 1 calc R . .
C63 C 0.0977(3) 0.0873(4) -0.1254(4) 0.087(3) Uani 1 1 d . . .
H63 H 0.1056 0.0352 -0.1182 0.104 Uiso 1 1 calc R . .
C64 C 0.0890(2) 0.1128(4) -0.1859(4) 0.078(2) Uani 1 1 d . . .
H64 H 0.0897 0.0787 -0.2220 0.094 Uiso 1 1 calc R . .
C65 C 0.0790(3) 0.1887(5) -0.1963(4) 0.102(3) Uani 1 1 d . . .
H65 H 0.0740 0.2081 -0.2396 0.122 Uiso 1 1 calc R . .
C66 C 0.0763(3) 0.2370(4) -0.1435(4) 0.080(2) Uani 1 1 d . . .
H66 H 0.0687 0.2892 -0.1509 0.096 Uiso 1 1 calc R . .
C71 C 0.05046(15) 0.3126(3) 0.1488(3) 0.0410(13) Uani 1 1 d . . .
C72 C 0.02060(16) 0.2574(3) 0.1466(3) 0.0517(16) Uani 1 1 d . . .
H72 H 0.0261 0.2043 0.1404 0.062 Uiso 1 1 calc R . .
C73 C -0.01674(17) 0.2807(4) 0.1535(4) 0.0636(19) Uani 1 1 d . . .
H73 H -0.0369 0.2434 0.1513 0.076 Uiso 1 1 calc R . .
C74 C -0.02514(17) 0.3568(4) 0.1635(3) 0.0586(18) Uani 1 1 d . . .
H74 H -0.0510 0.3718 0.1684 0.070 Uiso 1 1 calc R . .
C75 C 0.00364(17) 0.4112(4) 0.1666(3) 0.0562(17) Uani 1 1 d . . .
H75 H -0.0021 0.4640 0.1735 0.067 Uiso 1 1 calc R . .
C76 C 0.04119(15) 0.3888(3) 0.1595(3) 0.0429(13) Uani 1 1 d . . .
H76 H 0.0611 0.4267 0.1620 0.051 Uiso 1 1 calc R . .
C81 C 0.11157(14) 0.2086(3) 0.1961(3) 0.0355(12) Uani 1 1 d . . .
C82 C 0.10025(17) 0.2157(3) 0.2581(3) 0.0501(15) Uani 1 1 d . . .
H82 H 0.0846 0.2583 0.2674 0.060 Uiso 1 1 calc R . .
C83 C 0.11099(19) 0.1628(4) 0.3066(3) 0.0616(18) Uani 1 1 d . . .
H83 H 0.1025 0.1684 0.3486 0.074 Uiso 1 1 calc R . .
C84 C 0.1342(2) 0.1016(4) 0.2937(4) 0.0652(19) Uani 1 1 d . . .
H84 H 0.1422 0.0651 0.3270 0.078 Uiso 1 1 calc R . .
C85 C 0.1457(2) 0.0935(4) 0.2321(4) 0.068(2) Uani 1 1 d . . .
H85 H 0.1615 0.0508 0.2231 0.082 Uiso 1 1 calc R . .
C86 C 0.13473(18) 0.1461(3) 0.1840(3) 0.0561(17) Uani 1 1 d . . .
H86 H 0.1430 0.1398 0.1419 0.067 Uiso 1 1 calc R . .
S1A S 0.32874(6) 0.52238(12) -0.02796(12) 0.0543(6) Uani 0.75 1 d PD A 1
F91A F 0.39957(19) 0.5571(6) 0.0123(5) 0.170(4) Uani 0.75 1 d PD A 1
F92A F 0.3755(2) 0.6166(6) -0.0743(6) 0.178(5) Uani 0.75 1 d PD A 1
F93A F 0.3602(3) 0.6511(4) 0.0166(4) 0.159(4) Uani 0.75 1 d PD A 1
O91A O 0.29833(19) 0.5653(5) -0.0623(4) 0.100(3) Uani 0.75 1 d PD A 1
O92A O 0.3214(3) 0.5056(5) 0.0391(4) 0.109(3) Uani 0.75 1 d PD A 1
O93A O 0.3424(3) 0.4579(4) -0.0576(5) 0.118(3) Uani 0.75 1 d PD A 1
C90A C 0.3672(3) 0.5921(7) -0.0202(7) 0.094(4) Uani 0.75 1 d PD A 1
S1B S 0.3422(3) 0.5285(6) -0.0581(4) 0.099(2) Uiso 0.25 1 d PD B 2
F91B F 0.3796(4) 0.5913(11) 0.0434(7) 0.099(2) Uiso 0.25 1 d PD B 2
F92B F 0.3223(5) 0.6360(8) 0.0171(8) 0.099(2) Uiso 0.25 1 d PD B 2
F93B F 0.3294(6) 0.5291(11) 0.0641(6) 0.099(2) Uiso 0.25 1 d PD B 2
O91B O 0.3036(4) 0.5015(11) -0.0695(8) 0.099(2) Uiso 0.25 1 d PD B 2
O92B O 0.3701(5) 0.4655(9) -0.0461(9) 0.099(2) Uiso 0.25 1 d PD B 2
O93B O 0.3546(6) 0.5828(9) -0.1002(6) 0.099(2) Uiso 0.25 1 d PD B 2
C90B C 0.3417(4) 0.5747(11) 0.0199(7) 0.099(2) Uiso 0.25 1 d PD B 2

loop_
_atom_site_aniso_label
_atom_site_aniso_U_11
_atom_site_aniso_U_22
_atom_site_aniso_U_33
_atom_site_aniso_U_23
_atom_site_aniso_U_13
_atom_site_aniso_U_12
Ir 0.02571(11) 0.02691(11) 0.04208(13) -0.00102(9) 0.00829(8) 0.00077(8)
Ru 0.02242(19) 0.02235(19) 0.0378(2) -0.00059(16) 0.01163(16) 0.00257(15)
P1 0.0292(7) 0.0268(6) 0.0353(7) -0.0001(5) 0.0108(6) 0.0023(5)
P2 0.0259(6) 0.0264(6) 0.0370(7) -0.0023(5) 0.0104(6) -0.0004(5)
P3 0.0249(7) 0.0281(7) 0.0529(9) -0.0037(6) 0.0049(6) 0.0016(5)
P4 0.0247(6) 0.0255(6) 0.0498(8) 0.0020(6) 0.0153(6) 0.0021(5)
O1 0.059(3) 0.062(3) 0.065(3) 0.008(2) -0.005(2) 0.011(2)
O2 0.042(2) 0.034(2) 0.053(2) 0.0006(17) 0.0073(18) 0.0119(17)
O3 0.069(3) 0.063(3) 0.058(3) -0.020(2) 0.024(2) 0.009(2)
O4 0.041(2) 0.042(2) 0.049(2) 0.0022(19) 0.0065(19) 0.0072(18)
C1 0.036(3) 0.037(3) 0.049(4) -0.001(3) 0.009(3) 0.002(2)
C2 0.030(3) 0.026(3) 0.047(3) -0.001(2) 0.005(2) -0.002(2)
C3 0.031(3) 0.035(3) 0.045(3) -0.001(2) 0.013(2) 0.002(2)
C4 0.026(3) 0.026(2) 0.041(3) 0.000(2) 0.015(2) 0.002(2)
C5 0.022(2) 0.024(2) 0.039(3) 0.003(2) 0.011(2) -0.0033(19)
C6 0.033(3) 0.026(3) 0.052(3) -0.002(2) 0.018(3) 0.001(2)
C7 0.044(3) 0.044(3) 0.058(4) -0.005(3) 0.019(3) 0.005(3)
C10 0.032(3) 0.027(2) 0.037(3) -0.002(2) 0.014(2) 0.001(2)
C11 0.035(3) 0.025(2) 0.041(3) -0.001(2) 0.010(2) 0.000(2)
C12 0.048(3) 0.029(3) 0.067(4) -0.001(3) 0.021(3) 0.000(2)
C13 0.058(4) 0.035(3) 0.065(4) 0.006(3) 0.024(3) -0.010(3)
C14 0.065(4) 0.027(3) 0.081(5) 0.009(3) 0.015(4) 0.002(3)
C15 0.060(4) 0.034(3) 0.093(5) 0.007(3) 0.034(4) 0.010(3)
C16 0.044(3) 0.032(3) 0.061(4) 0.002(3) 0.021(3) 0.007(2)
C20 0.033(3) 0.026(3) 0.057(4) -0.007(2) 0.012(3) 0.000(2)
C21 0.039(3) 0.029(3) 0.034(3) 0.001(2) 0.010(2) 0.003(2)
C22 0.048(3) 0.032(3) 0.046(3) -0.005(2) 0.022(3) 0.002(2)
C23 0.054(4) 0.049(3) 0.052(4) 0.004(3) 0.028(3) 0.018(3)
C24 0.070(4) 0.059(4) 0.035(3) 0.000(3) 0.017(3) 0.019(3)
C25 0.066(4) 0.060(4) 0.043(4) -0.002(3) 0.004(3) 0.012(3)
C26 0.044(3) 0.057(4) 0.037(3) -0.002(3) 0.010(3) 0.009(3)
C31 0.043(3) 0.024(2) 0.034(3) -0.003(2) 0.007(2) 0.000(2)
C32 0.048(3) 0.034(3) 0.040(3) -0.007(2) 0.006(3) 0.001(2)
C33 0.068(4) 0.034(3) 0.060(4) -0.006(3) 0.001(3) 0.015(3)
C34 0.111(6) 0.027(3) 0.048(4) 0.004(3) -0.007(4) -0.003(4)
C35 0.087(5) 0.039(4) 0.066(5) -0.002(3) 0.024(4) -0.021(4)
C36 0.056(4) 0.034(3) 0.063(4) -0.006(3) 0.020(3) -0.012(3)
C41 0.024(2) 0.029(3) 0.039(3) -0.004(2) 0.007(2) -0.005(2)
C42 0.038(3) 0.054(4) 0.052(4) -0.013(3) 0.011(3) -0.001(3)
C43 0.041(4) 0.073(4) 0.050(4) -0.010(3) 0.004(3) -0.008(3)
C44 0.043(3) 0.050(4) 0.055(4) 0.005(3) -0.002(3) -0.007(3)
C45 0.050(4) 0.070(5) 0.071(5) -0.019(4) -0.004(3) 0.028(3)
C46 0.051(4) 0.067(4) 0.052(4) -0.015(3) 0.000(3) 0.025(3)
C51 0.024(3) 0.040(3) 0.069(4) 0.000(3) 0.005(3) 0.002(2)
C52 0.036(3) 0.042(3) 0.067(4) -0.001(3) 0.007(3) 0.007(2)
C53 0.034(3) 0.065(4) 0.091(5) -0.001(4) -0.002(3) 0.015(3)
C54 0.028(3) 0.095(6) 0.103(6) 0.006(5) 0.006(4) 0.009(4)
C55 0.034(4) 0.082(5) 0.132(7) -0.010(5) 0.006(4) -0.016(4)
C56 0.032(3) 0.051(4) 0.105(6) -0.010(4) 0.000(3) -0.001(3)
C61 0.036(3) 0.038(3) 0.051(4) -0.011(3) 0.000(3) -0.001(2)
C62 0.099(6) 0.042(4) 0.056(4) -0.007(3) 0.004(4) 0.022(4)
C63 0.134(8) 0.058(5) 0.066(5) -0.020(4) -0.001(5) 0.037(5)
C64 0.097(6) 0.063(5) 0.072(5) -0.033(4) 0.000(5) 0.011(4)
C65 0.174(10) 0.074(6) 0.052(5) -0.015(4) -0.009(5) 0.002(6)
C66 0.129(7) 0.048(4) 0.057(5) -0.006(3) -0.015(5) 0.017(4)
C71 0.031(3) 0.036(3) 0.059(4) 0.008(3) 0.019(3) 0.005(2)
C72 0.036(3) 0.044(3) 0.080(5) 0.008(3) 0.028(3) 0.001(3)
C73 0.032(3) 0.071(5) 0.093(5) 0.006(4) 0.030(3) -0.005(3)
C74 0.027(3) 0.066(4) 0.088(5) 0.008(4) 0.024(3) 0.014(3)
C75 0.045(4) 0.047(3) 0.080(5) 0.010(3) 0.025(3) 0.021(3)
C76 0.029(3) 0.041(3) 0.061(4) 0.003(3) 0.018(3) 0.004(2)
C81 0.030(3) 0.025(3) 0.055(4) 0.005(2) 0.017(2) 0.001(2)
C82 0.047(3) 0.048(3) 0.058(4) 0.002(3) 0.013(3) 0.007(3)
C83 0.059(4) 0.070(5) 0.060(4) 0.014(4) 0.023(3) 0.008(4)
C84 0.063(4) 0.050(4) 0.085(5) 0.028(4) 0.019(4) -0.001(3)
C85 0.072(5) 0.033(3) 0.103(6) 0.015(3) 0.029(4) 0.015(3)
C86 0.057(4) 0.039(3) 0.078(5) 0.011(3) 0.033(3) 0.014(3)
S1A 0.0427(12) 0.0474(12) 0.0713(16) -0.0049(11) -0.0006(11) -0.0087(9)
F91A 0.059(4) 0.178(9) 0.260(11) 0.095(8) -0.042(6) -0.015(5)
F92A 0.104(6) 0.193(10) 0.236(12) 0.120(9) 0.021(7) -0.043(6)
F93A 0.271(11) 0.053(4) 0.124(7) -0.027(4) -0.099(7) -0.012(6)
O91A 0.057(4) 0.115(6) 0.116(6) 0.011(5) -0.043(4) 0.006(4)
O92A 0.113(7) 0.135(8) 0.088(6) 0.044(6) 0.046(6) 0.001(6)
O93A 0.171(9) 0.045(4) 0.148(8) -0.040(5) 0.066(7) 0.006(5)
C90A 0.059(7) 0.097(9) 0.114(10) 0.034(8) -0.045(7) -0.032(6)

loop_
_atom_type_symbol
_atom_type_description
_atom_type_scat_dispersion_real
_atom_type_scat_dispersion_imag
_atom_type_scat_source
C C 0.0033 0.0016 'International Tables Vol C Tables 4.2.6.8 and 6.1.1.4'
H H 0.0000 0.0000 'International Tables Vol C Tables 4.2.6.8 and 6.1.1.4'
O O 0.0106 0.0060 'International Tables Vol C Tables 4.2.6.8 and 6.1.1.4'
F F 0.0171 0.0103 'International Tables Vol C Tables 4.2.6.8 and 6.1.1.4'
P P 0.1023 0.0942 'International Tables Vol C Tables 4.2.6.8 and 6.1.1.4'
S S 0.1246 0.1234 'International Tables Vol C Tables 4.2.6.8 and 6.1.1.4'
Cl Cl 0.1484 0.1585 'International Tables Vol C Tables 4.2.6.8 and 6.1.1.4'
Ru Ru -1.2594 0.8363 'International Tables Vol C Tables 4.2.6.8 and 6.1.1.4'
Ir Ir -1.4442 7.9887 'International Tables Vol C Tables 4.2.6.8 and 6.1.1.4'

loop_
_geom_angle_atom_site_label_1
_geom_angle_atom_site_label_2
_geom_angle_atom_site_label_3
_geom_angle
C1 Ir C2 96.1(2)
C1 Ir C5 168.8(2)
C2 Ir C5 95.0(2)
C1 Ir P3 93.25(17)
C2 Ir P3 104.60(14)
C5 Ir P3 84.69(12)
C1 Ir P1 93.72(16)
C2 Ir P1 102.13(14)
C5 Ir P1 83.16(12)
P3 Ir P1 151.45(5)
C1 Ir Ru 144.18(16)
C2 Ir Ru 48.05(15)
C5 Ir Ru 46.96(13)
P3 Ir Ru 95.80(4)
P1 Ir Ru 94.58(3)
C4 Ru C3 90.8(2)
C4 Ru C5 92.07(19)
C3 Ru C5 177.2(2)
C4 Ru C2 179.7(2)
C3 Ru C2 89.5(2)
C5 Ru C2 87.70(19)
C4 Ru P2 89.53(14)
C3 Ru P2 94.63(15)
C5 Ru P2 85.26(12)
C2 Ru P2 90.26(13)
C4 Ru P4 88.43(14)
C3 Ru P4 95.61(15)
C5 Ru P4 84.61(12)
C2 Ru P4 91.74(13)
P2 Ru P4 169.58(5)
C4 Ru Ir 136.76(14)
C3 Ru Ir 132.46(16)
C5 Ru Ir 44.70(13)
C2 Ru Ir 43.02(14)
P2 Ru Ir 87.71(3)
P4 Ru Ir 86.79(4)
C21 P1 C11 102.3(2)
C21 P1 C10 104.2(2)
C11 P1 C10 105.2(2)
C21 P1 Ir 112.39(17)
C11 P1 Ir 118.76(17)
C10 P1 Ir 112.50(16)
C41 P2 C31 103.0(2)
C41 P2 C10 104.4(2)
C31 P2 C10 101.7(2)
C41 P2 Ru 111.53(15)
C31 P2 Ru 121.82(17)
C10 P2 Ru 112.50(16)
C20 P3 C61 105.0(2)
C20 P3 C51 103.6(3)
C61 P3 C51 102.6(3)
C20 P3 Ir 111.38(17)
C61 P3 Ir 114.22(19)
C51 P3 Ir 118.60(18)
C81 P4 C71 103.7(2)
C81 P4 C20 101.2(2)
C71 P4 C20 103.3(3)
C81 P4 Ru 114.53(17)
C71 P4 Ru 118.75(18)
C20 P4 Ru 113.29(17)
O1 C1 Ir 172.6(5)
O2 C2 Ir 134.4(4)
O2 C2 Ru 136.6(4)
Ir C2 Ru 88.93(19)
O3 C3 Ru 174.1(5)
O4 C4 Ru 176.9(4)
C6 C5 Ir 141.4(4)
C6 C5 Ru 130.2(4)
Ir C5 Ru 88.35(17)
C5 C6 C7 126.6(5)
P1 C10 P2 112.6(2)
C16 C11 C12 118.4(5)
C16 C11 P1 121.7(4)
C12 C11 P1 119.8(4)
C13 C12 C11 121.2(5)
C14 C13 C12 119.5(5)
C13 C14 C15 120.4(5)
C14 C15 C16 120.5(5)
C15 C16 C11 120.0(5)
P3 C20 P4 113.0(3)
C26 C21 C22 118.3(5)
C26 C21 P1 118.2(4)
C22 C21 P1 123.4(4)
C21 C22 C23 120.0(6)
C24 C23 C22 120.9(6)
C23 C24 C25 119.5(5)
C24 C25 C26 119.9(6)
C21 C26 C25 121.3(5)
C32 C31 C36 119.0(5)
C32 C31 P2 122.4(4)
C36 C31 P2 118.5(4)
C31 C32 C33 119.6(5)
C34 C33 C32 120.5(6)
C35 C34 C33 119.5(6)
C34 C35 C36 120.8(6)
C35 C36 C31 120.5(6)
C42 C41 C46 118.6(5)
C42 C41 P2 118.8(4)
C46 C41 P2 122.4(4)
C41 C42 C43 121.1(5)
C44 C43 C42 119.4(6)
C45 C44 C43 120.1(6)
C44 C45 C46 120.6(6)
C41 C46 C45 120.1(6)
C52 C51 C56 119.4(5)
C52 C51 P3 120.5(4)
C56 C51 P3 120.0(4)
C51 C52 C53 120.3(6)
C54 C53 C52 119.8(6)
C53 C54 C55 120.5(6)
C54 C55 C56 120.0(7)
C55 C56 C51 120.0(6)
C62 C61 C66 118.2(6)
C62 C61 P3 124.2(5)
C66 C61 P3 117.6(5)
C61 C62 C63 120.9(7)
C64 C63 C62 120.7(7)
C63 C64 C65 119.5(7)
C64 C65 C66 119.8(8)
C61 C66 C65 120.8(7)
C76 C71 C72 118.0(5)
C76 C71 P4 122.8(4)
C72 C71 P4 119.2(4)
C73 C72 C71 119.6(6)
C74 C73 C72 121.1(6)
C73 C74 C75 120.1(5)
C74 C75 C76 119.6(6)
C71 C76 C75 121.6(5)
C82 C81 C86 117.8(5)
C82 C81 P4 121.1(4)
C86 C81 P4 121.0(4)
C83 C82 C81 121.9(6)
C82 C83 C84 119.2(6)
C83 C84 C85 119.7(6)
C86 C85 C84 120.7(6)
C85 C86 C81 120.6(6)
O93A S1A O91A 118.6(6)
O93A S1A O92A 111.3(6)
O91A S1A O92A 112.1(5)
O93A S1A C90A 107.1(6)
O91A S1A C90A 101.3(5)
O92A S1A C90A 105.0(6)
F92A C90A F93A 109.1(11)
F92A C90A F91A 108.6(12)
F93A C90A F91A 104.9(10)
F92A C90A S1A 113.2(9)
F93A C90A S1A 112.9(10)
F91A C90A S1A 107.7(7)
O93B S1B O91B 118.5(6)
O93B S1B O92B 111.6(6)
O91B S1B O92B 112.2(6)
O93B S1B C90B 107.1(7)
O91B S1B C90B 100.9(5)
O92B S1B C90B 104.9(6)
F92B C90B F93B 109.0(11)
F92B C90B F91B 109.0(12)
F93B C90B F91B 104.8(10)
F92B C90B S1B 113.3(10)
F93B C90B S1B 113.0(11)
F91B C90B S1B 107.4(8)

loop_
_geom_bond_atom_site_label_1
_geom_bond_atom_site_label_2
_geom_bond_distance
Ir C1 1.886(6)
Ir C2 1.998(5)
Ir C5 2.060(5)
Ir P3 2.3237(13)
Ir P1 2.3259(12)
Ir Ru 2.9282(5)
Ru C4 1.907(5)
Ru C3 1.947(5)
Ru C5 2.141(5)
Ru C2 2.178(5)
Ru P2 2.3943(12)
Ru P4 2.3973(13)
P1 C21 1.814(5)
P1 C11 1.822(5)
P1 C10 1.827(5)
P2 C41 1.823(5)
P2 C31 1.827(5)
P2 C10 1.832(5)
P3 C20 1.820(6)
P3 C61 1.827(5)
P3 C51 1.833(5)
P4 C81 1.820(5)
P4 C71 1.824(5)
P4 C20 1.837(5)
O1 C1 1.156(6)
O2 C2 1.172(6)
O3 C3 1.134(6)
O4 C4 1.143(6)
C5 C6 1.337(6)
C6 C7 1.471(7)
C11 C16 1.389(7)
C11 C12 1.393(7)
C12 C13 1.383(8)
C13 C14 1.368(8)
C14 C15 1.377(8)
C15 C16 1.384(8)
C21 C26 1.382(8)
C21 C22 1.387(7)
C22 C23 1.394(7)
C23 C24 1.370(9)
C24 C25 1.373(8)
C25 C26 1.390(8)
C31 C32 1.389(7)
C31 C36 1.394(7)
C32 C33 1.405(7)
C33 C34 1.381(9)
C34 C35 1.369(10)
C35 C36 1.383(8)
C41 C42 1.374(7)
C41 C46 1.381(7)
C42 C43 1.388(8)
C43 C44 1.371(8)
C44 C45 1.359(9)
C45 C46 1.387(9)
C51 C52 1.377(7)
C51 C56 1.384(8)
C52 C53 1.383(8)
C53 C54 1.370(9)
C54 C55 1.370(10)
C55 C56 1.380(8)
C61 C62 1.353(8)
C61 C66 1.360(9)
C62 C63 1.389(9)
C63 C64 1.324(11)
C64 C65 1.368(10)
C65 C66 1.381(10)
C71 C76 1.381(7)
C71 C72 1.407(7)
C72 C73 1.381(7)
C73 C74 1.369(9)
C74 C75 1.369(9)
C75 C76 1.384(7)
C81 C82 1.382(7)
C81 C86 1.388(7)
C82 C83 1.374(8)
C83 C84 1.374(9)
C84 C85 1.378(10)
C85 C86 1.367(9)
S1A O93A 1.381(7)
S1A O91A 1.412(7)
S1A O92A 1.461(7)
S1A C90A 1.793(10)
F91A C90A 1.381(12)
F92A C90A 1.254(15)
F93A C90A 1.311(16)
S1B O93B 1.380(7)
S1B O91B 1.413(7)
S1B O92B 1.460(8)
S1B C90B 1.795(10)
F91B C90B 1.380(12)
F92B C90B 1.254(15)
F93B C90B 1.311(16)

loop_
_geom_torsion_atom_site_label_1
_geom_torsion_atom_site_label_2
_geom_torsion_atom_site_label_3
_geom_torsion_atom_site_label_4
_geom_torsion
C1 Ir Ru C4 179.7(3)
C2 Ir Ru C4 -179.7(3)
C5 Ir Ru C4 -1.3(3)
P3 Ir Ru C4 75.9(2)
P1 Ir Ru C4 -77.5(2)
C1 Ir Ru C3 0.7(3)
C2 Ir Ru C3 1.3(3)
C5 Ir Ru C3 179.8(3)
P3 Ir Ru C3 -103.1(2)
P1 Ir Ru C3 103.5(2)
C1 Ir Ru C5 -179.0(3)
C2 Ir Ru C5 -178.4(2)
P3 Ir Ru C5 77.16(16)
P1 Ir Ru C5 -76.21(16)
C1 Ir Ru C2 -0.6(3)
C5 Ir Ru C2 178.4(2)
P3 Ir Ru C2 -104.43(19)
P1 Ir Ru C2 102.20(19)
C1 Ir Ru P2 -93.5(3)
C2 Ir Ru P2 -92.84(19)
C5 Ir Ru P2 85.57(16)
P3 Ir Ru P2 162.73(4)
P1 Ir Ru P2 9.36(4)
C1 Ir Ru P4 95.4(3)
C2 Ir Ru P4 96.01(19)
C5 Ir Ru P4 -85.58(16)
P3 Ir Ru P4 -8.42(4)
P1 Ir Ru P4 -161.79(4)
C1 Ir P1 C21 -83.2(2)
C2 Ir P1 C21 179.7(2)
C5 Ir P1 C21 86.0(2)
P3 Ir P1 C21 20.6(2)
Ru Ir P1 C21 131.65(18)
C1 Ir P1 C11 36.0(3)
C2 Ir P1 C11 -61.1(3)
C5 Ir P1 C11 -154.7(2)
P3 Ir P1 C11 139.8(2)
Ru Ir P1 C11 -109.1(2)
C1 Ir P1 C10 159.5(2)
C2 Ir P1 C10 62.4(2)
C5 Ir P1 C10 -31.3(2)
P3 Ir P1 C10 -96.71(19)
Ru Ir P1 C10 14.37(17)
C4 Ru P2 C41 -13.3(2)
C3 Ru P2 C41 77.5(2)
C5 Ru P2 C41 -105.4(2)
C2 Ru P2 C41 167.0(2)
P4 Ru P2 C41 -91.9(3)
Ir Ru P2 C41 -150.09(17)
C4 Ru P2 C31 -135.2(2)
C3 Ru P2 C31 -44.5(3)
C5 Ru P2 C31 132.7(2)
C2 Ru P2 C31 45.0(2)
P4 Ru P2 C31 146.1(3)
Ir Ru P2 C31 88.0(2)
C4 Ru P2 C10 103.7(2)
C3 Ru P2 C10 -165.6(2)
C5 Ru P2 C10 11.6(2)
C2 Ru P2 C10 -76.1(2)
P4 Ru P2 C10 25.1(4)
Ir Ru P2 C10 -33.13(17)
C1 Ir P3 C20 -160.4(2)
C2 Ir P3 C20 -63.2(2)
C5 Ir P3 C20 30.6(2)
P1 Ir P3 C20 95.7(2)
Ru Ir P3 C20 -15.09(17)
C1 Ir P3 C61 80.9(3)
C2 Ir P3 C61 178.1(3)
C5 Ir P3 C61 -88.1(2)
P1 Ir P3 C61 -23.1(2)
Ru Ir P3 C61 -133.8(2)
C1 Ir P3 C51 -40.3(3)
C2 Ir P3 C51 56.9(3)
C5 Ir P3 C51 150.7(3)
P1 Ir P3 C51 -144.2(2)
Ru Ir P3 C51 105.0(2)
C4 Ru P4 C81 10.5(2)
C3 Ru P4 C81 -80.2(2)
C5 Ru P4 C81 102.7(2)
C2 Ru P4 C81 -169.8(2)
P2 Ru P4 C81 89.2(3)
Ir Ru P4 C81 147.47(18)
C4 Ru P4 C71 133.6(3)
C3 Ru P4 C71 43.0(3)
C5 Ru P4 C71 -134.2(3)
C2 Ru P4 C71 -46.7(3)
P2 Ru P4 C71 -147.7(3)
Ir Ru P4 C71 -89.4(2)
C4 Ru P4 C20 -105.0(2)
C3 Ru P4 C20 164.4(2)
C5 Ru P4 C20 -12.7(2)
C2 Ru P4 C20 74.8(2)
P2 Ru P4 C20 -26.2(4)
Ir Ru P4 C20 32.05(18)
C2 Ir C1 O1 180(100)
C5 Ir C1 O1 4(5)
P3 Ir C1 O1 -75(4)
P1 Ir C1 O1 77(4)
Ru Ir C1 O1 -180(100)
C1 Ir C2 O2 1.0(6)
C5 Ir C2 O2 -179.8(5)
P3 Ir C2 O2 -94.0(5)
P1 Ir C2 O2 96.1(5)
Ru Ir C2 O2 -178.7(6)
C1 Ir C2 Ru 179.62(19)
C5 Ir C2 Ru -1.17(18)
P3 Ir C2 Ru 84.64(14)
P1 Ir C2 Ru -85.23(13)
C4 Ru C2 O2 -140(100)
C3 Ru C2 O2 -0.4(6)
C5 Ru C2 O2 179.7(6)
P2 Ru C2 O2 -95.0(5)
P4 Ru C2 O2 95.2(5)
Ir Ru C2 O2 178.6(7)
C4 Ru C2 Ir 41(50)
C3 Ru C2 Ir -179.01(19)
C5 Ru C2 Ir 1.12(17)
P2 Ru C2 Ir 86.36(14)
P4 Ru C2 Ir -83.41(14)
C4 Ru C3 O3 7(5)
C5 Ru C3 O3 -170(4)
C2 Ru C3 O3 -173(5)
P2 Ru C3 O3 -82(5)
P4 Ru C3 O3 96(5)
Ir Ru C3 O3 -174(5)
C3 Ru C4 O4 7(8)
C5 Ru C4 O4 -173(100)
C2 Ru C4 O4 147(46)
P2 Ru C4 O4 102(8)
P4 Ru C4 O4 -89(8)
Ir Ru C4 O4 -172(100)
C1 Ir C5 C6 -2.1(13)
C2 Ir C5 C6 -178.1(6)
P3 Ir C5 C6 77.7(5)
P1 Ir C5 C6 -76.4(5)
Ru Ir C5 C6 -179.3(6)
C1 Ir C5 Ru 177.1(10)
C2 Ir C5 Ru 1.19(18)
P3 Ir C5 Ru -103.05(12)
P1 Ir C5 Ru 102.83(12)
C4 Ru C5 C6 -1.5(5)
C3 Ru C5 C6 176(16)
C2 Ru C5 C6 178.3(4)
P2 Ru C5 C6 87.9(4)
P4 Ru C5 C6 -89.7(4)
Ir Ru C5 C6 179.4(5)
C4 Ru C5 Ir 179.11(17)
C3 Ru C5 Ir -4(4)
C2 Ru C5 Ir -1.08(17)
P2 Ru C5 Ir -91.54(12)
P4 Ru C5 Ir 90.89(12)
Ir C5 C6 C7 0.0(9)
Ru C5 C6 C7 -179.0(4)
C21 P1 C10 P2 -163.7(2)
C11 P1 C10 P2 89.1(3)
Ir P1 C10 P2 -41.7(3)
C41 P2 C10 P1 173.4(2)
C31 P2 C10 P1 -79.7(3)
Ru P2 C10 P1 52.3(3)
C21 P1 C11 C16 140.5(5)
C10 P1 C11 C16 -110.8(5)
Ir P1 C11 C16 16.2(6)
C21 P1 C11 C12 -39.3(5)
C10 P1 C11 C12 69.4(5)
Ir P1 C11 C12 -163.6(4)
C16 C11 C12 C13 -0.3(9)
P1 C11 C12 C13 179.4(5)
C11 C12 C13 C14 0.3(10)
C12 C13 C14 C15 -0.1(10)
C13 C14 C15 C16 -0.2(11)
C14 C15 C16 C11 0.2(10)
C12 C11 C16 C15 0.1(9)
P1 C11 C16 C15 -179.7(5)
C61 P3 C20 P4 165.8(3)
C51 P3 C20 P4 -86.9(3)
Ir P3 C20 P4 41.7(3)
C81 P4 C20 P3 -175.2(3)
C71 P4 C20 P3 77.7(3)
Ru P4 C20 P3 -52.1(3)
C11 P1 C21 C26 -92.7(4)
C10 P1 C21 C26 157.8(4)
Ir P1 C21 C26 35.7(5)
C11 P1 C21 C22 84.6(5)
C10 P1 C21 C22 -24.8(5)
Ir P1 C21 C22 -146.9(4)
C26 C21 C22 C23 0.5(8)
P1 C21 C22 C23 -176.8(4)
C21 C22 C23 C24 0.8(8)
C22 C23 C24 C25 -1.9(9)
C23 C24 C25 C26 1.5(10)
C22 C21 C26 C25 -0.9(8)
P1 C21 C26 C25 176.5(5)
C24 C25 C26 C21 -0.1(9)
C41 P2 C31 C32 -125.1(5)
C10 P2 C31 C32 126.9(5)
Ru P2 C31 C32 0.8(5)
C41 P2 C31 C36 57.6(5)
C10 P2 C31 C36 -50.4(5)
Ru P2 C31 C36 -176.5(4)
C36 C31 C32 C33 1.1(8)
P2 C31 C32 C33 -176.2(4)
C31 C32 C33 C34 0.4(9)
C32 C33 C34 C35 -0.4(10)
C33 C34 C35 C36 -0.9(10)
C34 C35 C36 C31 2.4(10)
C32 C31 C36 C35 -2.5(9)
P2 C31 C36 C35 174.9(5)
C31 P2 C41 C42 60.0(5)
C10 P2 C41 C42 165.9(4)
Ru P2 C41 C42 -72.3(4)
C31 P2 C41 C46 -125.0(5)
C10 P2 C41 C46 -19.1(5)
Ru P2 C41 C46 102.7(5)
C46 C41 C42 C43 -2.8(8)
P2 C41 C42 C43 172.4(4)
C41 C42 C43 C44 1.1(9)
C42 C43 C44 C45 0.6(9)
C43 C44 C45 C46 -0.5(10)
C42 C41 C46 C45 2.8(9)
P2 C41 C46 C45 -172.2(5)
C44 C45 C46 C41 -1.2(11)
C20 P3 C51 C52 105.3(5)
C61 P3 C51 C52 -145.6(5)
Ir P3 C51 C52 -18.7(6)
C20 P3 C51 C56 -71.8(6)
C61 P3 C51 C56 37.3(6)
Ir P3 C51 C56 164.2(5)
C56 C51 C52 C53 0.6(10)
P3 C51 C52 C53 -176.6(5)
C51 C52 C53 C54 -1.4(11)
C52 C53 C54 C55 1.1(12)
C53 C54 C55 C56 0.0(13)
C54 C55 C56 C51 -0.9(13)
C52 C51 C56 C55 0.6(11)
P3 C51 C56 C55 177.7(6)
C20 P3 C61 C62 -3.5(6)
C51 P3 C61 C62 -111.6(6)
Ir P3 C61 C62 118.8(6)
C20 P3 C61 C66 176.2(6)
C51 P3 C61 C66 68.2(6)
Ir P3 C61 C66 -61.5(6)
C66 C61 C62 C63 -0.3(11)
P3 C61 C62 C63 179.5(6)
C61 C62 C63 C64 -1.0(14)
C62 C63 C64 C65 2.6(15)
C63 C64 C65 C66 -3.0(15)
C62 C61 C66 C65 -0.2(12)
P3 C61 C66 C65 -179.9(7)
C64 C65 C66 C61 1.8(15)
C81 P4 C71 C76 124.9(5)
C20 P4 C71 C76 -129.8(5)
Ru P4 C71 C76 -3.4(6)
C81 P4 C71 C72 -58.1(5)
C20 P4 C71 C72 47.2(5)
Ru P4 C71 C72 173.6(4)
C76 C71 C72 C73 1.5(9)
P4 C71 C72 C73 -175.7(5)
C71 C72 C73 C74 -1.0(11)
C72 C73 C74 C75 0.3(11)
C73 C74 C75 C76 0.0(11)
C72 C71 C76 C75 -1.2(9)
P4 C71 C76 C75 175.8(5)
C74 C75 C76 C71 0.5(10)
C71 P4 C81 C82 -36.4(5)
C20 P4 C81 C82 -143.3(5)
Ru P4 C81 C82 94.5(4)
C71 P4 C81 C86 147.2(5)
C20 P4 C81 C86 40.4(5)
Ru P4 C81 C86 -81.9(5)
C86 C81 C82 C83 -0.5(9)
P4 C81 C82 C83 -177.0(5)
C81 C82 C83 C84 1.0(10)
C82 C83 C84 C85 -1.2(11)
C83 C84 C85 C86 0.8(11)
C84 C85 C86 C81 -0.3(11)
C82 C81 C86 C85 0.1(9)
P4 C81 C86 C85 176.6(5)
O93A S1A C90A F92A 65.8(12)
O91A S1A C90A F92A -59.1(12)
O92A S1A C90A F92A -175.9(10)
O93A S1A C90A F93A -169.6(8)
O91A S1A C90A F93A 65.5(9)
O92A S1A C90A F93A -51.3(9)
O93A S1A C90A F91A -54.3(12)
O91A S1A C90A F91A -179.2(10)
O92A S1A C90A F91A 64.0(12)
O93B S1B C90B F92B 53.8(15)
O91B S1B C90B F92B -70.8(15)
O92B S1B C90B F92B 172.5(15)
O93B S1B C90B F93B 178.3(12)
O91B S1B C90B F93B 53.7(13)
O92B S1B C90B F93B -63.0(14)
O93B S1B C90B F91B -66.6(14)
O91B S1B C90B F91B 168.8(13)
O92B S1B C90B F91B 52.1(16)

loop_
_platon_squeeze_void_nr
_platon_squeeze_void_average_x
_platon_squeeze_void_average_y
_platon_squeeze_void_average_z
_platon_squeeze_void_volume
_platon_squeeze_void_count_electrons
1 0.000 0.000 -0.002 941.3 342.7
2 0.500 0.500 0.263 941.4 342.7
